data_7700737
loop_
_publ_author_name
'Choroba, Katarzyna'
'Machura, Barbara'
'Kula, Slawomir'
'Raposo, Luis R.'
'Fernandes, Alexandra R.'
'Kruszynski, Rafal'
'Erfurt, Karol'
'Shul'pina, Lidia S.'
'Kozlov, Yuriy N.'
'Shul'pin, Georgiy B.'

_publ_section_title
;
 Copper(ii) complexes with 2,2':6',2''-terpyridine,
 2,6-di(thiazol-2-yl)pyridine and 2,6-di(pyrazin-2-yl)pyridine substituted
 with quinolines. Synthesis, structure, antiproliferative activity, and
 catalytic activity in the oxidation of alkanes and alcohols with
 peroxides.
;
_journal_issue 33
_journal_name_full 'Dalton transactions (Cambridge, England : 2003)'
_journal_page_first 12656
_journal_page_last 12673
_journal_paper_doi 10.1039/c9dt01922g
_journal_volume 48
_journal_year 2019
_chemical_formula_moiety 'C24 H16 Cl2 Cu N4'
_chemical_formula_sum 'C24 H16 Cl2 Cu N4'
_chemical_formula_weight 494.85
_space_group_crystal_system monoclinic
_space_group_IT_number 14
_space_group_name_Hall '-P 2ybc'
_space_group_name_H-M_alt 'P 1 21/c 1'
_symmetry_space_group_name_Hall '-P 2ybc'
_symmetry_space_group_name_H-M 'P 1 21/c 1'
_atom_sites_solution_hydrogens geom
_audit_creation_method SHELXL-2014/6
_audit_update_record
;
2019-05-07 deposited with the CCDC.    2019-08-05 downloaded from the CCDC.
;
_cell_angle_alpha 90
_cell_angle_beta 97.268(4)
_cell_angle_gamma 90
_cell_formula_units_Z 4
_cell_length_a 7.7287(3)
_cell_length_b 14.2823(7)
_cell_length_c 18.7465(9)
_cell_measurement_reflns_used 2967
_cell_measurement_temperature 295(2)
_cell_measurement_theta_max 28.9740
_cell_measurement_theta_min 3.9040
_cell_volume 2052.68(16)
_computing_cell_refinement 'CrysAlis CCD v. 1.163 (UNIL IC & KUMA 2000)'
_computing_data_collection 'CrysAlis CCD v. 1.163 (UNIL IC & KUMA 2000)'
_computing_data_reduction 'CrysAlis CCD v. 1.163 (UNIL IC & KUMA 2000)'
_computing_molecular_graphics 'Mercury (Macrae, J.Appl.Cryst. 41 (2008) 466-470'
_computing_publication_material 'Olex2 (Dolomanov et al., 2009)'
_computing_structure_refinement 'SHELXL-2014/6 (Sheldrick, 2014)'
_computing_structure_solution 'SHELXS-97 (Sheldrick, 1990)'
_diffrn_ambient_temperature 295(2)
_diffrn_measured_fraction_theta_full 0.974
_diffrn_measured_fraction_theta_max 0.998
_diffrn_measurement_device_type 'Oxford Diffraction Gemini A Ultra'
_diffrn_radiation_type MoK\a
_diffrn_radiation_wavelength 0.71073
_diffrn_reflns_av_R_equivalents 0.0297
_diffrn_reflns_av_unetI/netI 0.0378
_diffrn_reflns_Laue_measured_fraction_full 0.974
_diffrn_reflns_Laue_measured_fraction_max 0.998
_diffrn_reflns_limit_h_max 8
_diffrn_reflns_limit_h_min -9
_diffrn_reflns_limit_k_max 17
_diffrn_reflns_limit_k_min -16
_diffrn_reflns_limit_l_max 22
_diffrn_reflns_limit_l_min -21
_diffrn_reflns_number 9696
_diffrn_reflns_point_group_measured_fraction_full 0.974
_diffrn_reflns_point_group_measured_fraction_max 0.998
_diffrn_reflns_theta_full 25.242
_diffrn_reflns_theta_max 25.047
_diffrn_reflns_theta_min 3.322
_exptl_absorpt_coefficient_mu 1.345
_exptl_absorpt_correction_T_max 1.00000
_exptl_absorpt_correction_T_min 0.84831
_exptl_absorpt_correction_type multi-scan
_exptl_absorpt_process_details 'Blessing, Acta Cryst. A51 (1995) 33-38'
_exptl_crystal_colour green
_exptl_crystal_density_diffrn 1.601
_exptl_crystal_description needle
_exptl_crystal_F_000 1004
_exptl_crystal_size_max 0.17
_exptl_crystal_size_mid 0.05
_exptl_crystal_size_min 0.04
_refine_diff_density_max 0.221
_refine_diff_density_min -0.336
_refine_diff_density_rms 0.062
_refine_ls_extinction_method none
_refine_ls_goodness_of_fit_ref 1.026
_refine_ls_hydrogen_treatment constr
_refine_ls_matrix_type full
_refine_ls_number_parameters 280
_refine_ls_number_reflns 3624
_refine_ls_number_restraints 0
_refine_ls_restrained_S_all 1.026
_refine_ls_R_factor_all 0.0466
_refine_ls_R_factor_gt 0.0323
_refine_ls_shift/su_max 0.000
_refine_ls_shift/su_mean 0.000
_refine_ls_structure_factor_coef Fsqd
_refine_ls_weighting_details 'w=1/[\s^2^(Fo^2^)+(0.0351P)^2^+0.5386P] where P=(Fo^2^+2Fc^2^)/3'
_refine_ls_weighting_scheme calc
_refine_ls_wR_factor_gt 0.0725
_refine_ls_wR_factor_ref 0.0776
_reflns_Friedel_coverage 0.000
_reflns_number_gt 2911
_reflns_number_total 3624
_reflns_threshold_expression 'I > 2\s(I)'
_cod_data_source_file c9dt01922g2.cif
_cod_data_source_block CuSKMa10z
_cod_depositor_comments 'Adding full bibliography for 7700737--7700742.cif.'
_cod_database_code 7700737
_shelx_space_group_comment
;
The symmetry employed for this shelxl refinement is uniquely defined
by the following loop, which should always be used as a source of
symmetry information in preference to the above space-group names.
They are only intended as comments.
;
_shelxl_version_number 2014/6

loop_
_space_group_symop_operation_xyz
'x, y, z'
'-x, y+1/2, -z+1/2'
'-x, -y, -z'
'x, -y-1/2, z-1/2'

loop_
_atom_site_label
_atom_site_type_symbol
_atom_site_fract_x
_atom_site_fract_y
_atom_site_fract_z
_atom_site_U_iso_or_equiv
_atom_site_adp_type
_atom_site_occupancy
_atom_site_site_symmetry_order
_atom_site_calc_flag
_atom_site_refinement_flags_posn
_atom_site_refinement_flags_adp
Cu1 Cu 0.09542(4) 0.61667(2) 0.05031(2) 0.03103(12) Uani 1 1 d . .
Cl1 Cl 0.27420(9) 0.49599(5) 0.07676(4) 0.0496(2) Uani 1 1 d . .
Cl2 Cl 0.23737(7) 0.75117(5) 0.12361(3) 0.03554(17) Uani 1 1 d . .
N1 N -0.0733(2) 0.59288(15) 0.12430(11) 0.0308(5) Uani 1 1 d . .
N2 N -0.1030(2) 0.69267(14) 0.00958(10) 0.0265(5) Uani 1 1 d . .
N3 N 0.1690(2) 0.65412(16) -0.04757(10) 0.0317(5) Uani 1 1 d . .
N4 N -0.4791(3) 0.94203(15) -0.11361(10) 0.0319(5) Uani 1 1 d . .
C1 C -0.0434(3) 0.5421(2) 0.18443(15) 0.0417(7) Uani 1 1 d . .
H1 H 0.0592 0.5076 0.1929 0.050 Uiso 1 1 calc R U
C2 C -0.1597(4) 0.5392(2) 0.23426(15) 0.0473(7) Uani 1 1 d . .
H2 H -0.1349 0.5043 0.2762 0.057 Uiso 1 1 calc R U
C3 C -0.3132(4) 0.5887(2) 0.22118(15) 0.0432(7) Uani 1 1 d . .
H3 H -0.3934 0.5877 0.2542 0.052 Uiso 1 1 calc R U
C4 C -0.3467(3) 0.63946(19) 0.15889(13) 0.0343(6) Uani 1 1 d . .
H4 H -0.4515 0.6716 0.1484 0.041 Uiso 1 1 calc R U
C5 C -0.2232(3) 0.64225(18) 0.11208(12) 0.0277(6) Uani 1 1 d . .
C6 C -0.2389(3) 0.70035(18) 0.04653(12) 0.0264(5) Uani 1 1 d . .
C7 C -0.3736(3) 0.76152(18) 0.02425(12) 0.0293(6) Uani 1 1 d . .
H7 H -0.4685 0.7662 0.0500 0.035 Uiso 1 1 calc R U
C8 C -0.3663(3) 0.81592(18) -0.03678(12) 0.0271(5) Uani 1 1 d . .
C9 C -0.2243(3) 0.80394(18) -0.07532(12) 0.0292(6) Uani 1 1 d . .
H9 H -0.2168 0.8384 -0.1169 0.035 Uiso 1 1 calc R U
C10 C -0.0952(3) 0.74056(18) -0.05109(12) 0.0280(6) Uani 1 1 d . .
C11 C 0.0612(3) 0.71565(19) -0.08569(12) 0.0291(6) Uani 1 1 d . .
C12 C 0.0962(3) 0.7495(2) -0.15130(13) 0.0390(7) Uani 1 1 d . .
H12 H 0.0206 0.7918 -0.1769 0.047 Uiso 1 1 calc R U
C13 C 0.2449(3) 0.7198(2) -0.17851(14) 0.0458(8) Uani 1 1 d . .
H13 H 0.2705 0.7415 -0.2228 0.055 Uiso 1 1 calc R U
C14 C 0.3541(3) 0.6580(2) -0.13928(14) 0.0459(8) Uani 1 1 d . .
H14 H 0.4555 0.6378 -0.1565 0.055 Uiso 1 1 calc R U
C15 C 0.3128(3) 0.6262(2) -0.07431(14) 0.0385(7) Uani 1 1 d . .
H15 H 0.3872 0.5839 -0.0481 0.046 Uiso 1 1 calc R U
C16 C -0.5046(3) 0.88603(18) -0.05985(12) 0.0271(5) Uani 1 1 d . .
C17 C -0.6549(3) 0.89163(19) -0.02415(14) 0.0348(6) Uani 1 1 d . .
H17 H -0.6678 0.8521 0.0143 0.042 Uiso 1 1 calc R U
C18 C -0.7799(3) 0.9554(2) -0.04675(14) 0.0378(6) Uani 1 1 d . .
H18 H -0.8801 0.9588 -0.0241 0.045 Uiso 1 1 calc R U
C19 C -0.7599(3) 1.01612(18) -0.10351(13) 0.0298(6) Uani 1 1 d . .
C20 C -0.6039(3) 1.00744(18) -0.13555(13) 0.0315(6) Uani 1 1 d . .
C21 C -0.5758(4) 1.0698(2) -0.19135(15) 0.0464(7) Uani 1 1 d . .
H21 H -0.4723 1.0669 -0.2117 0.056 Uiso 1 1 calc R U
C22 C -0.6998(4) 1.1343(2) -0.21565(15) 0.0489(8) Uani 1 1 d . .
H22 H -0.6813 1.1739 -0.2533 0.059 Uiso 1 1 calc R U
C23 C -0.8545(4) 1.1414(2) -0.18445(14) 0.0403(7) Uani 1 1 d . .
H23 H -0.9382 1.1853 -0.2017 0.048 Uiso 1 1 calc R U
C24 C -0.8828(3) 1.08491(19) -0.12966(14) 0.0360(6) Uani 1 1 d . .
H24 H -0.9849 1.0913 -0.1087 0.043 Uiso 1 1 calc R U

loop_
_atom_site_aniso_label
_atom_site_aniso_U_11
_atom_site_aniso_U_22
_atom_site_aniso_U_33
_atom_site_aniso_U_23
_atom_site_aniso_U_13
_atom_site_aniso_U_12
Cu1 0.02509(17) 0.0339(2) 0.03441(19) 0.00276(15) 0.00482(12) 0.00789(13)
Cl1 0.0447(4) 0.0413(4) 0.0628(5) 0.0029(4) 0.0062(3) 0.0200(3)
Cl2 0.0296(3) 0.0415(4) 0.0362(3) -0.0036(3) 0.0065(2) 0.0008(3)
N1 0.0256(11) 0.0303(12) 0.0359(12) 0.0064(10) 0.0022(9) 0.0029(9)
N2 0.0239(10) 0.0299(12) 0.0254(10) -0.0012(10) 0.0023(8) 0.0017(9)
N3 0.0263(11) 0.0399(13) 0.0292(11) -0.0052(10) 0.0047(8) 0.0027(10)
N4 0.0346(11) 0.0321(13) 0.0298(11) 0.0050(10) 0.0075(9) 0.0088(10)
C1 0.0345(15) 0.0436(17) 0.0457(16) 0.0150(15) -0.0007(12) 0.0095(13)
C2 0.0492(17) 0.053(2) 0.0400(16) 0.0176(15) 0.0047(13) 0.0039(15)
C3 0.0444(16) 0.0467(18) 0.0406(16) 0.0120(14) 0.0127(12) 0.0001(14)
C4 0.0313(14) 0.0358(16) 0.0368(15) 0.0068(13) 0.0080(11) 0.0044(12)
C5 0.0225(12) 0.0287(14) 0.0314(13) 0.0005(12) 0.0016(10) 0.0004(11)
C6 0.0230(12) 0.0280(14) 0.0280(12) -0.0019(11) 0.0029(9) 0.0003(11)
C7 0.0234(12) 0.0348(15) 0.0303(13) 0.0011(12) 0.0060(10) 0.0029(11)
C8 0.0263(12) 0.0292(14) 0.0250(12) -0.0018(11) 0.0001(10) 0.0010(11)
C9 0.0317(13) 0.0313(15) 0.0245(12) 0.0024(11) 0.0035(10) 0.0030(11)
C10 0.0257(12) 0.0342(15) 0.0237(12) -0.0016(12) 0.0015(9) 0.0013(11)
C11 0.0250(12) 0.0350(15) 0.0267(13) -0.0052(12) 0.0013(10) 0.0010(11)
C12 0.0367(15) 0.0510(19) 0.0290(13) -0.0024(13) 0.0028(11) 0.0041(13)
C13 0.0390(15) 0.071(2) 0.0299(14) -0.0060(15) 0.0129(12) -0.0011(15)
C14 0.0308(14) 0.069(2) 0.0398(16) -0.0161(16) 0.0109(12) 0.0025(15)
C15 0.0279(14) 0.0478(18) 0.0397(15) -0.0084(14) 0.0034(11) 0.0064(13)
C16 0.0274(13) 0.0289(14) 0.0247(12) -0.0032(12) 0.0017(10) 0.0026(11)
C17 0.0353(14) 0.0378(16) 0.0325(14) 0.0068(13) 0.0097(11) 0.0081(12)
C18 0.0320(14) 0.0411(17) 0.0419(15) 0.0021(14) 0.0109(11) 0.0089(13)
C19 0.0298(13) 0.0298(15) 0.0288(13) -0.0060(12) -0.0008(10) 0.0040(11)
C20 0.0346(14) 0.0318(15) 0.0276(13) 0.0004(12) 0.0021(10) 0.0067(12)
C21 0.0516(18) 0.0476(19) 0.0433(16) 0.0106(15) 0.0192(13) 0.0168(15)
C22 0.068(2) 0.0401(18) 0.0392(16) 0.0117(14) 0.0090(14) 0.0178(16)
C23 0.0470(16) 0.0322(16) 0.0386(15) -0.0031(14) -0.0073(12) 0.0132(13)
C24 0.0310(14) 0.0354(16) 0.0399(15) -0.0029(13) -0.0025(11) 0.0080(12)

loop_
_atom_type_symbol
_atom_type_description
_atom_type_scat_dispersion_real
_atom_type_scat_dispersion_imag
_atom_type_scat_source
C C 0.0033 0.0016 'International Tables Vol C Tables 4.2.6.8 and 6.1.1.4'
H H 0.0000 0.0000 'International Tables Vol C Tables 4.2.6.8 and 6.1.1.4'
Cl Cl 0.1484 0.1585 'International Tables Vol C Tables 4.2.6.8 and 6.1.1.4'
Cu Cu 0.3201 1.2651 'International Tables Vol C Tables 4.2.6.8 and 6.1.1.4'
N N 0.0061 0.0033 'International Tables Vol C Tables 4.2.6.8 and 6.1.1.4'

loop_
_geom_angle_atom_site_label_1
_geom_angle_atom_site_label_2
_geom_angle_atom_site_label_3
_geom_angle
N2 Cu1 N1 79.71(8)
N2 Cu1 N3 78.39(8)
N1 Cu1 N3 156.56(8)
N2 Cu1 Cl1 162.16(6)
N1 Cu1 Cl1 98.69(6)
N3 Cu1 Cl1 99.56(6)
N2 Cu1 Cl2 93.18(6)
N1 Cu1 Cl2 91.58(6)
N3 Cu1 Cl2 97.89(6)
Cl1 Cu1 Cl2 104.64(3)
C1 N1 C5 118.7(2)
C1 N1 Cu1 127.20(17)
C5 N1 Cu1 113.84(16)
C6 N2 C10 121.6(2)
C6 N2 Cu1 118.25(16)
C10 N2 Cu1 120.01(15)
C15 N3 C11 118.8(2)
C15 N3 Cu1 126.37(18)
C11 N3 Cu1 114.78(16)
C16 N4 C20 118.4(2)
N1 C1 C2 122.1(2)
C3 C2 C1 119.1(3)
C4 C3 C2 119.3(3)
C3 C4 C5 119.1(2)
N1 C5 C4 121.7(2)
N1 C5 C6 114.4(2)
C4 C5 C6 123.8(2)
N2 C6 C7 120.5(2)
N2 C6 C5 113.5(2)
C7 C6 C5 125.9(2)
C6 C7 C8 119.7(2)
C7 C8 C9 118.2(2)
C7 C8 C16 120.9(2)
C9 C8 C16 120.9(2)
C10 C9 C8 119.5(2)
N2 C10 C9 120.5(2)
N2 C10 C11 112.1(2)
C9 C10 C11 127.4(2)
N3 C11 C12 121.5(2)
N3 C11 C10 113.9(2)
C12 C11 C10 124.6(2)
C11 C12 C13 119.2(3)
C14 C13 C12 119.0(3)
C13 C14 C15 119.5(3)
N3 C15 C14 122.1(3)
N4 C16 C17 122.5(2)
N4 C16 C8 117.3(2)
C17 C16 C8 120.2(2)
C18 C17 C16 119.0(2)
C17 C18 C19 120.8(2)
C18 C19 C24 124.3(2)
C18 C19 C20 116.7(2)
C24 C19 C20 119.0(2)
N4 C20 C21 119.0(2)
N4 C20 C19 122.5(2)
C21 C20 C19 118.5(2)
C22 C21 C20 120.4(3)
C21 C22 C23 120.7(3)
C24 C23 C22 120.4(3)
C23 C24 C19 121.0(3)

loop_
_geom_bond_atom_site_label_1
_geom_bond_atom_site_label_2
_geom_bond_distance
Cu1 N2 1.9536(19)
Cu1 N1 2.049(2)
Cu1 N3 2.059(2)
Cu1 Cl1 2.2254(7)
Cu1 Cl2 2.5300(7)
N1 C1 1.335(3)
N1 C5 1.351(3)
N2 C6 1.334(3)
N2 C10 1.335(3)
N3 C15 1.337(3)
N3 C11 1.351(3)
N4 C16 1.321(3)
N4 C20 1.368(3)
C1 C2 1.376(4)
C2 C3 1.375(4)
C3 C4 1.371(4)
C4 C5 1.377(3)
C5 C6 1.475(3)
C6 C7 1.382(3)
C7 C8 1.390(3)
C8 C9 1.399(3)
C8 C16 1.488(3)
C9 C10 1.380(3)
C10 C11 1.486(3)
C11 C12 1.380(3)
C12 C13 1.382(4)
C13 C14 1.369(4)
C14 C15 1.375(4)
C16 C17 1.414(3)
C17 C18 1.356(4)
C18 C19 1.396(4)
C19 C24 1.410(3)
C19 C20 1.419(3)
C20 C21 1.411(4)
C21 C22 1.366(4)
C22 C23 1.399(4)
C23 C24 1.345(4)
